data_7157503
loop_
_publ_author_name
'Zhao, Jia-Hui'
'Zhou, Zhao-Zhao'
'Zhang, Yue'
'Su, Xuan'
'Chen, Xi-Meng'
'Liang, Yong-Min'

_publ_section_title
;
 Visible-light-mediated borylation of aryl and alkyl halides with a
 palladium complex.
;
_journal_issue 23
_journal_name_full 'Organic &amp; biomolecular chemistry'
_journal_page_first 4390
_journal_page_last 4394
_journal_paper_doi 10.1039/d0ob00028k
_journal_volume 18
_journal_year 2020
_chemical_formula_moiety 'C14 H18 B N O2'
_chemical_formula_sum 'C14 H18 B N O2'
_chemical_formula_weight 243.10
_space_group_crystal_system orthorhombic
_space_group_IT_number 61
_space_group_name_Hall '-P 2ac 2ab'
_space_group_name_H-M_alt 'P b c a'
_atom_sites_solution_hydrogens geom
_atom_sites_solution_primary direct
_audit_creation_date 2019-10-25
_audit_creation_method
;
Olex2 1.2
(compiled 2018.05.29 svn.r3508 for OlexSys, GUI svn.r5506)
;
_audit_update_record
;
2020-05-04 deposited with the CCDC.	2020-05-13 downloaded from the CCDC.
;
_cell_angle_alpha 90
_cell_angle_beta 90
_cell_angle_gamma 90
_cell_formula_units_Z 8
_cell_length_a 10.3720(3)
_cell_length_b 12.8487(4)
_cell_length_c 21.0007(8)
_cell_measurement_reflns_used 2329
_cell_measurement_temperature 293(2)
_cell_measurement_theta_max 69.7650
_cell_measurement_theta_min 8.0750
_cell_volume 2798.69(16)
_computing_cell_refinement
;
CrysAlisPro, Agilent Technologies,
Version 1.171.36.28 (release 01-02-2013 CrysAlis171 .NET)
(compiled Feb  1 2013,16:14:44)
;
_computing_data_collection
;
CrysAlisPro, Agilent Technologies,
Version 1.171.36.28 (release 01-02-2013 CrysAlis171 .NET)
(compiled Feb  1 2013,16:14:44)
;
_computing_data_reduction
;
CrysAlisPro, Agilent Technologies,
Version 1.171.36.28 (release 01-02-2013 CrysAlis171 .NET)
(compiled Feb  1 2013,16:14:44)
;
_computing_molecular_graphics 'Olex2 (Dolomanov et al., 2009)'
_computing_publication_material 'Olex2 (Dolomanov et al., 2009)'
_computing_structure_refinement 'ShelXL (Sheldrick, 2015)'
_computing_structure_solution 'ShelXS (Sheldrick, 2008)'
_diffrn_ambient_temperature 293(2)
_diffrn_detector_area_resol_mean 16.0733
_diffrn_measured_fraction_theta_full 0.976
_diffrn_measured_fraction_theta_max 0.976
_diffrn_measurement_details
;
#__ type_ start__ end____ width___ exp.time_
  1 omega  -41.00   10.00   1.0000    1.0000
omega____ theta____ kappa____ phi______ frames
    -       -8.5000  111.0000  120.0000 51

#__ type_ start__ end____ width___ exp.time_
  2 omega  -28.00    8.00   1.0000    1.0000
omega____ theta____ kappa____ phi______ frames
    -       -8.5000  111.0000    0.0000 36

#__ type_ start__ end____ width___ exp.time_
  3 omega  -58.00  -30.00   1.0000    1.0000
omega____ theta____ kappa____ phi______ frames
    -       -8.5000  111.0000    0.0000 28

#__ type_ start__ end____ width___ exp.time_
  4 omega   40.00   66.00   1.0000    1.0000
omega____ theta____ kappa____ phi______ frames
    -       54.0000  -38.0000 -120.0000 26

#__ type_ start__ end____ width___ exp.time_
  5 omega   21.00   68.00   1.0000    1.0000
omega____ theta____ kappa____ phi______ frames
    -       54.0000  -57.0000  120.0000 47

#__ type_ start__ end____ width___ exp.time_
  6 omega  -17.00    9.00   1.0000    1.0000
omega____ theta____ kappa____ phi______ frames
    -       54.0000  -38.0000 -120.0000 26

#__ type_ start__ end____ width___ exp.time_
  7 omega  -13.00   17.00   1.0000    1.0000
omega____ theta____ kappa____ phi______ frames
    -       54.0000  -57.0000  120.0000 30

#__ type_ start__ end____ width___ exp.time_
  8 omega   88.00  114.00   1.0000    3.0000
omega____ theta____ kappa____ phi______ frames
    -      108.0000 -111.0000    0.0000 26

#__ type_ start__ end____ width___ exp.time_
  9 omega   48.00   82.00   1.0000    3.0000
omega____ theta____ kappa____ phi______ frames
    -      108.0000 -111.0000    0.0000 34

#__ type_ start__ end____ width___ exp.time_
 10 omega   36.00   82.00   1.0000    3.0000
omega____ theta____ kappa____ phi______ frames
    -      108.0000  -25.0000  -90.0000 46

#__ type_ start__ end____ width___ exp.time_
 11 omega   48.00  104.00   1.0000    3.0000
omega____ theta____ kappa____ phi______ frames
    -      108.0000  -50.0000 -150.0000 56

#__ type_ start__ end____ width___ exp.time_
 12 omega  100.00  136.00   1.0000    3.0000
omega____ theta____ kappa____ phi______ frames
    -      108.0000  111.0000 -150.0000 36

#__ type_ start__ end____ width___ exp.time_
 13 omega  102.00  165.00   1.0000    3.0000
omega____ theta____ kappa____ phi______ frames
    -      108.0000  111.0000  -90.0000 63

#__ type_ start__ end____ width___ exp.time_
 14 omega   48.00   84.00   1.0000    3.0000
omega____ theta____ kappa____ phi______ frames
    -      108.0000  -38.0000 -180.0000 36

#__ type_ start__ end____ width___ exp.time_
 15 omega   54.00  101.00   1.0000    3.0000
omega____ theta____ kappa____ phi______ frames
    -      108.0000  -50.0000    0.0000 47

#__ type_ start__ end____ width___ exp.time_
 16 omega  142.00  171.00   1.0000    3.0000
omega____ theta____ kappa____ phi______ frames
    -      108.0000   63.0000    0.0000 29
;
_diffrn_measurement_device_type 'SuperNova, Dual, Cu at zero, Eos'
_diffrn_measurement_method '\w scans'
_diffrn_orient_matrix_UB_11 0.0098954000
_diffrn_orient_matrix_UB_12 0.0411805000
_diffrn_orient_matrix_UB_13 -0.0687388000
_diffrn_orient_matrix_UB_21 0.1129913000
_diffrn_orient_matrix_UB_22 0.0708417000
_diffrn_orient_matrix_UB_23 0.0198248000
_diffrn_orient_matrix_UB_31 0.0959472000
_diffrn_orient_matrix_UB_32 -0.0874632000
_diffrn_orient_matrix_UB_33 -0.0162916000
_diffrn_radiation_monochromator mirror
_diffrn_radiation_type CuK\a
_diffrn_radiation_wavelength 1.54184
_diffrn_reflns_av_R_equivalents 0.0264
_diffrn_reflns_av_unetI/netI 0.0301
_diffrn_reflns_Laue_measured_fraction_full 0.976
_diffrn_reflns_Laue_measured_fraction_max 0.976
_diffrn_reflns_limit_h_max 12
_diffrn_reflns_limit_h_min -7
_diffrn_reflns_limit_k_max 12
_diffrn_reflns_limit_k_min -15
_diffrn_reflns_limit_l_max 23
_diffrn_reflns_limit_l_min -25
_diffrn_reflns_number 6308
_diffrn_reflns_point_group_measured_fraction_full 0.976
_diffrn_reflns_point_group_measured_fraction_max 0.976
_diffrn_reflns_theta_full 66.589
_diffrn_reflns_theta_max 66.589
_diffrn_reflns_theta_min 4.210
_diffrn_source 'SuperNova (Cu) X-ray Source'
_exptl_absorpt_coefficient_mu 0.598
_exptl_absorpt_correction_T_max 1.00000
_exptl_absorpt_correction_T_min 0.60606
_exptl_absorpt_correction_type multi-scan
_exptl_absorpt_process_details
;
CrysAlisPro, Agilent Technologies,
Version 1.171.36.28 (release 01-02-2013 CrysAlis171 .NET)
(compiled Feb  1 2013,16:14:44)
Empirical absorption correction using spherical harmonics,
 implemented in SCALE3 ABSPACK scaling algorithm.
;
_exptl_crystal_colour 'clear light colourless'
_exptl_crystal_colour_lustre clear
_exptl_crystal_colour_modifier light
_exptl_crystal_colour_primary colourless
_exptl_crystal_density_diffrn 1.154
_exptl_crystal_description block
_exptl_crystal_F_000 1040
_exptl_crystal_size_max 0.21
_exptl_crystal_size_mid 0.15
_exptl_crystal_size_min 0.14
_refine_diff_density_max 0.137
_refine_diff_density_min -0.244
_refine_diff_density_rms 0.039
_refine_ls_extinction_method none
_refine_ls_goodness_of_fit_ref 1.055
_refine_ls_hydrogen_treatment constr
_refine_ls_matrix_type full
_refine_ls_number_parameters 216
_refine_ls_number_reflns 2414
_refine_ls_number_restraints 0
_refine_ls_restrained_S_all 1.055
_refine_ls_R_factor_all 0.0613
_refine_ls_R_factor_gt 0.0518
_refine_ls_shift/su_max 0.000
_refine_ls_shift/su_mean 0.000
_refine_ls_structure_factor_coef Fsqd
_refine_ls_weighting_details 'w=1/[\s^2^(Fo^2^)+(0.0770P)^2^+0.3437P] where P=(Fo^2^+2Fc^2^)/3'
_refine_ls_weighting_scheme calc
_refine_ls_wR_factor_gt 0.1352
_refine_ls_wR_factor_ref 0.1471
_reflns_Friedel_coverage 0.000
_reflns_number_gt 1963
_reflns_number_total 2414
_reflns_threshold_expression 'I > 2\s(I)'
_cod_data_source_file d0ob00028k2.cif
_cod_data_source_block zhaojh_1022
_cod_depositor_comments
;Adding full bibliography for 7157503.cif.

 Adding full bibliography for 7157503--7157570.cif.
;
_cod_original_cell_volume 2798.70(15)
_cod_database_code 7157503
_shelx_shelxl_version_number 2018/3
_shelx_space_group_comment
;
The symmetry employed for this shelxl refinement is uniquely defined
by the following loop, which should always be used as a source of
symmetry information in preference to the above space-group names.
They are only intended as comments.
;
_reflns_odcompleteness_completeness 96.76
_reflns_odcompleteness_iscentric 1
_reflns_odcompleteness_theta 66.97
_olex2_refinement_description
;
1. Fixed Uiso
 At 1.2 times of:
  All C(H) groups, All N(H) groups
 At 1.5 times of:
  All C(H,H,H) groups
2. Others
 Fixed Sof: C10(0.6) C11(0.6) H11A(0.6) H11B(0.6) H11C(0.6) C12(0.6) H12A(0.6)
 H12B(0.6) H12C(0.6) C13(0.6) H13A(0.6) H13B(0.6) H13C(0.6) C14(0.6) H14A(0.6)
 H14B(0.6) H14C(0.6) C10'(0.4) C11'(0.4) H11D(0.4) H11E(0.4) H11F(0.4)
 C12'(0.4) H12D(0.4) H12E(0.4) H12F(0.4) C13'(0.4) H13D(0.4) H13E(0.4)
 H13F(0.4) C14'(0.4) H14D(0.4) H14E(0.4) H14F(0.4)
3.a Aromatic/amide H refined with riding coordinates:
 N1(H1), C1(H1A), C2(H2), C4(H4), C6(H6), C7(H7)
3.b Idealised Me refined as rotating group:
 C11(H11A,H11B,H11C), C12(H12A,H12B,H12C), C13(H13A,H13B,H13C), C14(H14A,H14B,
 H14C), C11'(H11D,H11E,H11F), C12'(H12D,H12E,H12F), C13'(H13D,H13E,H13F),
 C14'(H14D,H14E,H14F)
;
_olex2_date_sample_data_collection 2019-10-23
_olex2_submission_special_instructions 'No special instructions were received'

loop_
_space_group_symop_operation_xyz
'x, y, z'
'-x+1/2, -y, z+1/2'
'x+1/2, -y+1/2, -z'
'-x, y+1/2, -z+1/2'
'-x, -y, -z'
'x-1/2, y, -z-1/2'
'-x-1/2, y-1/2, z'
'x, -y-1/2, z-1/2'

loop_
_atom_site_label
_atom_site_type_symbol
_atom_site_fract_x
_atom_site_fract_y
_atom_site_fract_z
_atom_site_U_iso_or_equiv
_atom_site_adp_type
_atom_site_occupancy
_atom_site_site_symmetry_order
_atom_site_calc_flag
_atom_site_refinement_flags_posn
_atom_site_refinement_flags_adp
_atom_site_refinement_flags_occupancy
_atom_site_disorder_assembly
_atom_site_disorder_group
O1 O 0.06583(11) 0.80144(9) 0.13417(6) 0.0559(3) Uani 1 1 d . . . . .
O2 O 0.14375(13) 0.67495(10) 0.06959(7) 0.0714(4) Uani 1 1 d . . . . .
N1 N -0.39358(15) 0.46940(12) 0.18122(9) 0.0685(5) Uani 1 1 d . . . . .
H1 H -0.423213 0.408818 0.171779 0.082 Uiso 1 1 calc R . . . .
C1 C -0.44982(18) 0.53804(17) 0.22197(10) 0.0705(5) Uani 1 1 d . . . . .
H1A H -0.526616 0.526558 0.243721 0.085 Uiso 1 1 calc R . . . .
C2 C -0.37786(18) 0.62521(16) 0.22621(10) 0.0658(5) Uani 1 1 d . . . . .
H2 H -0.395639 0.683417 0.251024 0.079 Uiso 1 1 calc R . . . .
C3 C -0.26878(15) 0.61109(13) 0.18519(8) 0.0503(4) Uani 1 1 d . . . . .
C4 C -0.16144(15) 0.67155(12) 0.16935(7) 0.0486(4) Uani 1 1 d . . . . .
H4 H -0.151719 0.737102 0.187503 0.058 Uiso 1 1 calc R . . . .
C5 C -0.06937(14) 0.63538(12) 0.12707(7) 0.0467(4) Uani 1 1 d . . . . .
C6 C -0.08666(17) 0.53538(13) 0.10037(9) 0.0563(4) Uani 1 1 d . . . . .
H6 H -0.025434 0.510366 0.071863 0.068 Uiso 1 1 calc R . . . .
C7 C -0.19092(18) 0.47378(13) 0.11511(9) 0.0627(5) Uani 1 1 d . . . . .
H7 H -0.200249 0.408068 0.097123 0.075 Uiso 1 1 calc R . . . .
C8 C -0.28174(15) 0.51216(13) 0.15746(8) 0.0530(4) Uani 1 1 d . . . . .
C9 C 0.1843(2) 0.84335(17) 0.10699(11) 0.0755(6) Uani 1 1 d . . . . .
B1 B 0.04863(17) 0.70376(14) 0.10993(9) 0.0476(4) Uani 1 1 d . . . . .
C10 C 0.2472(5) 0.7540(4) 0.0772(2) 0.0606(11) Uani 0.6 1 d . . P A 1
C11 C 0.3483(4) 0.7134(3) 0.1242(2) 0.0918(12) Uani 0.6 1 d . . P A 1
H11A H 0.310449 0.707679 0.165812 0.138 Uiso 0.6 1 calc GR . P A 1
H11B H 0.419725 0.760793 0.125767 0.138 Uiso 0.6 1 calc GR . P A 1
H11C H 0.377899 0.646196 0.110607 0.138 Uiso 0.6 1 calc GR . P A 1
C12 C 0.3072(6) 0.7674(5) 0.0132(3) 0.1079(19) Uani 0.6 1 d . . P A 1
H12A H 0.346408 0.703177 0.000199 0.162 Uiso 0.6 1 calc GR . P A 1
H12B H 0.371630 0.820954 0.015191 0.162 Uiso 0.6 1 calc GR . P A 1
H12C H 0.242067 0.786810 -0.017078 0.162 Uiso 0.6 1 calc GR . P A 1
C13 C 0.2443(4) 0.9156(3) 0.1517(2) 0.0865(12) Uani 0.6 1 d . . P A 1
H13A H 0.186509 0.972388 0.159965 0.130 Uiso 0.6 1 calc GR . P A 1
H13B H 0.322903 0.941974 0.133728 0.130 Uiso 0.6 1 calc GR . P A 1
H13C H 0.262980 0.880019 0.190822 0.130 Uiso 0.6 1 calc GR . P A 1
C14 C 0.1203(4) 0.9210(3) 0.0513(2) 0.0958(13) Uani 0.6 1 d . . P A 1
H14A H 0.077700 0.879419 0.019672 0.144 Uiso 0.6 1 calc GR . P A 1
H14B H 0.187425 0.961062 0.031525 0.144 Uiso 0.6 1 calc GR . P A 1
H14C H 0.059009 0.967158 0.070717 0.144 Uiso 0.6 1 calc GR . P A 1
C10' C 0.2172(7) 0.7676(7) 0.0511(3) 0.0622(17) Uani 0.4 1 d . . P A 2
C11' C 0.3559(7) 0.7298(7) 0.0384(5) 0.098(3) Uani 0.4 1 d . . P A 2
H11D H 0.388637 0.695412 0.075599 0.148 Uiso 0.4 1 calc GR . P A 2
H11E H 0.409716 0.788339 0.028359 0.148 Uiso 0.4 1 calc GR . P A 2
H11F H 0.355796 0.682037 0.003194 0.148 Uiso 0.4 1 calc GR . P A 2
C12' C 0.1614(6) 0.8172(6) -0.0080(3) 0.093(2) Uani 0.4 1 d . . P A 2
H12D H 0.157116 0.766492 -0.041506 0.140 Uiso 0.4 1 calc GR . P A 2
H12E H 0.215244 0.874061 -0.021089 0.140 Uiso 0.4 1 calc GR . P A 2
H12F H 0.076274 0.842573 0.001056 0.140 Uiso 0.4 1 calc GR . P A 2
C13' C 0.2955(6) 0.8010(6) 0.1662(3) 0.097(2) Uani 0.4 1 d . . P A 2
H13D H 0.274677 0.833118 0.206206 0.146 Uiso 0.4 1 calc GR . P A 2
H13E H 0.381373 0.820222 0.153925 0.146 Uiso 0.4 1 calc GR . P A 2
H13F H 0.290340 0.726685 0.170538 0.146 Uiso 0.4 1 calc GR . P A 2
C14' C 0.2005(7) 0.9471(4) 0.1007(4) 0.0902(19) Uani 0.4 1 d . . P A 2
H14D H 0.130184 0.975590 0.076593 0.135 Uiso 0.4 1 calc GR . P A 2
H14E H 0.280128 0.960689 0.078848 0.135 Uiso 0.4 1 calc GR . P A 2
H14F H 0.202826 0.978859 0.142024 0.135 Uiso 0.4 1 calc GR . P A 2

loop_
_atom_site_aniso_label
_atom_site_aniso_U_11
_atom_site_aniso_U_22
_atom_site_aniso_U_33
_atom_site_aniso_U_23
_atom_site_aniso_U_13
_atom_site_aniso_U_12
O1 0.0481(6) 0.0471(6) 0.0726(8) -0.0034(5) 0.0132(5) -0.0060(5)
O2 0.0602(8) 0.0576(7) 0.0963(10) -0.0130(6) 0.0267(7) -0.0064(6)
N1 0.0522(8) 0.0583(9) 0.0949(12) -0.0004(8) -0.0043(8) -0.0186(7)
C1 0.0510(10) 0.0767(12) 0.0837(13) -0.0038(10) 0.0088(9) -0.0151(9)
C2 0.0513(9) 0.0711(11) 0.0752(11) -0.0107(9) 0.0095(9) -0.0131(8)
C3 0.0446(8) 0.0523(8) 0.0541(9) -0.0007(7) -0.0034(7) -0.0067(7)
C4 0.0473(8) 0.0447(8) 0.0538(8) -0.0044(6) -0.0022(7) -0.0074(6)
C5 0.0418(8) 0.0468(8) 0.0514(8) 0.0019(6) -0.0052(6) -0.0013(6)
C6 0.0499(9) 0.0502(9) 0.0687(10) -0.0061(8) -0.0002(8) 0.0033(7)
C7 0.0578(10) 0.0443(8) 0.0861(12) -0.0117(8) -0.0075(9) -0.0033(8)
C8 0.0437(8) 0.0484(8) 0.0668(9) 0.0013(7) -0.0079(7) -0.0060(7)
C9 0.0708(13) 0.0731(12) 0.0827(13) -0.0120(10) 0.0283(11) -0.0295(10)
B1 0.0440(9) 0.0472(9) 0.0517(9) 0.0034(7) 0.0005(7) 0.0009(7)
C10 0.052(3) 0.052(2) 0.078(3) 0.001(2) 0.014(2) -0.0051(17)
C11 0.061(2) 0.075(2) 0.139(4) 0.003(2) -0.002(2) 0.0073(18)
C12 0.115(5) 0.106(4) 0.103(4) -0.011(3) 0.058(4) -0.017(3)
C13 0.058(2) 0.089(3) 0.113(3) -0.030(2) 0.014(2) -0.0191(19)
C14 0.091(3) 0.079(2) 0.117(3) 0.042(2) 0.006(3) 0.003(2)
C10' 0.043(3) 0.067(3) 0.077(5) 0.010(4) 0.014(3) 0.001(3)
C11' 0.060(4) 0.089(5) 0.146(8) 0.007(5) 0.046(5) 0.004(3)
C12' 0.080(4) 0.127(5) 0.073(3) 0.032(3) 0.005(3) -0.023(4)
C13' 0.062(3) 0.142(6) 0.087(4) 0.017(4) -0.013(3) -0.045(4)
C14' 0.086(4) 0.056(3) 0.128(5) -0.005(3) 0.032(4) -0.018(3)

loop_
_atom_type_symbol
_atom_type_description
_atom_type_scat_dispersion_real
_atom_type_scat_dispersion_imag
_atom_type_scat_source
C C 0.0181 0.0091 'International Tables Vol C Tables 4.2.6.8 and 6.1.1.4'
H H 0.0000 0.0000 'International Tables Vol C Tables 4.2.6.8 and 6.1.1.4'
B B 0.0090 0.0039 'International Tables Vol C Tables 4.2.6.8 and 6.1.1.4'
N N 0.0311 0.0180 'International Tables Vol C Tables 4.2.6.8 and 6.1.1.4'
O O 0.0492 0.0322 'International Tables Vol C Tables 4.2.6.8 and 6.1.1.4'

loop_
_geom_angle_atom_site_label_1
_geom_angle_atom_site_label_2
_geom_angle_atom_site_label_3
_geom_angle
_geom_angle_site_symmetry_1
_geom_angle_site_symmetry_3
_geom_angle_publ_flag
B1 O1 C9 107.67(14) . . ?
B1 O2 C10 105.8(2) . . ?
B1 O2 C10' 108.9(3) . . ?
C1 N1 H1 125.4 . . ?
C1 N1 C8 109.29(15) . . ?
C8 N1 H1 125.4 . . ?
N1 C1 H1A 125.0 . . ?
C2 C1 N1 110.04(17) . . ?
C2 C1 H1A 125.0 . . ?
C1 C2 H2 126.5 . . ?
C1 C2 C3 106.98(18) . . ?
C3 C2 H2 126.5 . . ?
C4 C3 C2 134.54(16) . . ?
C4 C3 C8 118.72(15) . . ?
C8 C3 C2 106.74(15) . . ?
C3 C4 H4 119.5 . . ?
C5 C4 C3 121.04(14) . . ?
C5 C4 H4 119.5 . . ?
C4 C5 C6 118.17(15) . . ?
C4 C5 B1 120.25(14) . . ?
C6 C5 B1 121.58(15) . . ?
C5 C6 H6 118.9 . . ?
C7 C6 C5 122.25(16) . . ?
C7 C6 H6 118.9 . . ?
C6 C7 H7 120.9 . . ?
C6 C7 C8 118.29(16) . . ?
C8 C7 H7 120.9 . . ?
N1 C8 C3 106.94(16) . . ?
N1 C8 C7 131.53(16) . . ?
C7 C8 C3 121.53(15) . . ?
O1 C9 C10 104.7(2) . . ?
O1 C9 C13 110.0(2) . . ?
O1 C9 C14 99.2(2) . . ?
O1 C9 C10' 104.4(3) . . ?
O1 C9 C13' 99.2(2) . . ?
C10 C9 C14 110.2(3) . . ?
C13 C9 C10 125.8(3) . . ?
C13 C9 C14 103.8(3) . . ?
C10' C9 C13' 101.1(4) . . ?
C14' C9 O1 120.5(3) . . ?
C14' C9 C10' 120.9(4) . . ?
C14' C9 C13' 106.9(5) . . ?
O1 B1 C5 122.53(15) . . ?
O2 B1 O1 112.94(15) . . ?
O2 B1 C5 124.53(16) . . ?
O2 C10 C11 109.3(3) . . ?
O2 C10 C12 106.5(4) . . ?
C9 C10 O2 105.1(3) . . ?
C9 C10 C11 107.3(4) . . ?
C9 C10 C12 118.8(4) . . ?
C12 C10 C11 109.6(5) . . ?
C10 C11 H11A 109.5 . . ?
C10 C11 H11B 109.5 . . ?
C10 C11 H11C 109.5 . . ?
H11A C11 H11B 109.5 . . ?
H11A C11 H11C 109.5 . . ?
H11B C11 H11C 109.5 . . ?
C10 C12 H12A 109.5 . . ?
C10 C12 H12B 109.5 . . ?
C10 C12 H12C 109.5 . . ?
H12A C12 H12B 109.5 . . ?
H12A C12 H12C 109.5 . . ?
H12B C12 H12C 109.5 . . ?
C9 C13 H13A 109.5 . . ?
C9 C13 H13B 109.5 . . ?
C9 C13 H13C 109.5 . . ?
H13A C13 H13B 109.5 . . ?
H13A C13 H13C 109.5 . . ?
H13B C13 H13C 109.5 . . ?
C9 C14 H14A 109.5 . . ?
C9 C14 H14B 109.5 . . ?
C9 C14 H14C 109.5 . . ?
H14A C14 H14B 109.5 . . ?
H14A C14 H14C 109.5 . . ?
H14B C14 H14C 109.5 . . ?
O2 C10' C9 101.1(4) . . ?
O2 C10' C11' 106.0(6) . . ?
O2 C10' C12' 111.2(6) . . ?
C11' C10' C9 122.0(7) . . ?
C12' C10' C9 105.7(6) . . ?
C12' C10' C11' 110.4(6) . . ?
C10' C11' H11D 109.5 . . ?
C10' C11' H11E 109.5 . . ?
C10' C11' H11F 109.5 . . ?
H11D C11' H11E 109.5 . . ?
H11D C11' H11F 109.5 . . ?
H11E C11' H11F 109.5 . . ?
C10' C12' H12D 109.5 . . ?
C10' C12' H12E 109.5 . . ?
C10' C12' H12F 109.5 . . ?
H12D C12' H12E 109.5 . . ?
H12D C12' H12F 109.5 . . ?
H12E C12' H12F 109.5 . . ?
C9 C13' H13D 109.5 . . ?
C9 C13' H13E 109.5 . . ?
C9 C13' H13F 109.5 . . ?
H13D C13' H13E 109.5 . . ?
H13D C13' H13F 109.5 . . ?
H13E C13' H13F 109.5 . . ?
C9 C14' H14D 109.5 . . ?
C9 C14' H14E 109.5 . . ?
C9 C14' H14F 109.5 . . ?
H14D C14' H14E 109.5 . . ?
H14D C14' H14F 109.5 . . ?
H14E C14' H14F 109.5 . . ?

loop_
_geom_bond_atom_site_label_1
_geom_bond_atom_site_label_2
_geom_bond_distance
_geom_bond_site_symmetry_2
_geom_bond_publ_flag
O1 C9 1.458(2) . ?
O1 B1 1.366(2) . ?
O2 B1 1.352(2) . ?
O2 C10 1.487(5) . ?
O2 C10' 1.466(8) . ?
N1 H1 0.8600 . ?
N1 C1 1.360(3) . ?
N1 C8 1.377(2) . ?
C1 H1A 0.9300 . ?
C1 C2 1.349(3) . ?
C2 H2 0.9300 . ?
C2 C3 1.433(3) . ?
C3 C4 1.398(2) . ?
C3 C8 1.405(2) . ?
C4 H4 0.9300 . ?
C4 C5 1.384(2) . ?
C5 C6 1.413(2) . ?
C5 B1 1.549(2) . ?
C6 H6 0.9300 . ?
C6 C7 1.375(3) . ?
C7 H7 0.9300 . ?
C7 C8 1.386(3) . ?
C9 C10 1.461(5) . ?
C9 C13 1.460(4) . ?
C9 C14 1.675(5) . ?
C9 C10' 1.563(9) . ?
C9 C13' 1.782(6) . ?
C9 C14' 1.351(6) . ?
C10 C11 1.532(6) . ?
C10 C12 1.491(7) . ?
C11 H11A 0.9600 . ?
C11 H11B 0.9600 . ?
C11 H11C 0.9600 . ?
C12 H12A 0.9600 . ?
C12 H12B 0.9600 . ?
C12 H12C 0.9600 . ?
C13 H13A 0.9600 . ?
C13 H13B 0.9600 . ?
C13 H13C 0.9600 . ?
C14 H14A 0.9600 . ?
C14 H14B 0.9600 . ?
C14 H14C 0.9600 . ?
C10' C11' 1.542(9) . ?
C10' C12' 1.511(8) . ?
C11' H11D 0.9600 . ?
C11' H11E 0.9600 . ?
C11' H11F 0.9600 . ?
C12' H12D 0.9600 . ?
C12' H12E 0.9600 . ?
C12' H12F 0.9600 . ?
C13' H13D 0.9600 . ?
C13' H13E 0.9600 . ?
C13' H13F 0.9600 . ?
C14' H14D 0.9600 . ?
C14' H14E 0.9600 . ?
C14' H14F 0.9600 . ?

loop_
_geom_torsion_atom_site_label_1
_geom_torsion_atom_site_label_2
_geom_torsion_atom_site_label_3
_geom_torsion_atom_site_label_4
_geom_torsion
_geom_torsion_site_symmetry_1
_geom_torsion_site_symmetry_2
_geom_torsion_site_symmetry_3
_geom_torsion_site_symmetry_4
_geom_torsion_publ_flag
O1 C9 C10 O2 18.6(3) . . . . ?
O1 C9 C10 C11 -97.6(3) . . . . ?
O1 C9 C10 C12 137.5(4) . . . . ?
O1 C9 C10' O2 -20.6(4) . . . . ?
O1 C9 C10' C11' -137.6(6) . . . . ?
O1 C9 C10' C12' 95.4(5) . . . . ?
N1 C1 C2 C3 0.2(3) . . . . ?
C1 N1 C8 C3 0.3(2) . . . . ?
C1 N1 C8 C7 179.7(2) . . . . ?
C1 C2 C3 C4 -179.6(2) . . . . ?
C1 C2 C3 C8 0.0(2) . . . . ?
C2 C3 C4 C5 179.75(19) . . . . ?
C2 C3 C8 N1 -0.2(2) . . . . ?
C2 C3 C8 C7 -179.67(17) . . . . ?
C3 C4 C5 C6 -0.1(2) . . . . ?
C3 C4 C5 B1 179.76(15) . . . . ?
C4 C3 C8 N1 179.51(15) . . . . ?
C4 C3 C8 C7 0.0(3) . . . . ?
C4 C5 C6 C7 -0.1(3) . . . . ?
C4 C5 B1 O1 -1.3(3) . . . . ?
C4 C5 B1 O2 179.53(16) . . . . ?
C5 C6 C7 C8 0.3(3) . . . . ?
C6 C5 B1 O1 178.63(16) . . . . ?
C6 C5 B1 O2 -0.6(3) . . . . ?
C6 C7 C8 N1 -179.57(18) . . . . ?
C6 C7 C8 C3 -0.2(3) . . . . ?
C8 N1 C1 C2 -0.3(3) . . . . ?
C8 C3 C4 C5 0.2(2) . . . . ?
C9 O1 B1 O2 0.5(2) . . . . ?
C9 O1 B1 C5 -178.78(17) . . . . ?
B1 O1 C9 C10 -12.4(3) . . . . ?
B1 O1 C9 C13 -150.1(3) . . . . ?
B1 O1 C9 C14 101.5(2) . . . . ?
B1 O1 C9 C10' 13.1(3) . . . . ?
B1 O1 C9 C13' -91.0(3) . . . . ?
B1 O1 C9 C14' 153.2(5) . . . . ?
B1 O2 C10 C9 -18.6(3) . . . . ?
B1 O2 C10 C11 96.2(3) . . . . ?
B1 O2 C10 C12 -145.5(4) . . . . ?
B1 O2 C10' C9 21.6(4) . . . . ?
B1 O2 C10' C11' 149.9(5) . . . . ?
B1 O2 C10' C12' -90.2(6) . . . . ?
B1 C5 C6 C7 -179.98(17) . . . . ?
C10 O2 B1 O1 11.5(3) . . . . ?
C10 O2 B1 C5 -169.3(2) . . . . ?
C13 C9 C10 O2 147.3(3) . . . . ?
C13 C9 C10 C11 31.1(5) . . . . ?
C13 C9 C10 C12 -93.8(6) . . . . ?
C14 C9 C10 O2 -87.2(3) . . . . ?
C14 C9 C10 C11 156.6(3) . . . . ?
C14 C9 C10 C12 31.7(6) . . . . ?
C10' O2 B1 O1 -15.2(3) . . . . ?
C10' O2 B1 C5 164.1(3) . . . . ?
C13' C9 C10' O2 82.0(4) . . . . ?
C13' C9 C10' C11' -35.0(7) . . . . ?
C13' C9 C10' C12' -162.1(5) . . . . ?
C14' C9 C10' O2 -160.5(5) . . . . ?
C14' C9 C10' C11' 82.5(8) . . . . ?
C14' C9 C10' C12' -44.5(7) . . . . ?
